data_4020733
loop_
_publ_author_name
'Huw M. L. Davies'
'Simon J. Hedley'
'Brooks R. Bohall'

_publ_section_title
;
 Asymmetric Intermolecular C-H Functionalization
 of Benzyl Silyl Ethers Mediated by Chiral Auxiliary-Based
 Aryldiazoacetates and Chiral Dirhodium Catalysts
;
_journal_name_full 'Journal of Organic Chemistry'
_journal_page_first 10737
_journal_page_last 10742
_journal_paper_doi 10.1021/jo051747g
_journal_volume 70
_journal_year 2005
_chemical_absolute_configuration ad
_chemical_formula_sum 'C16 H17 Br O3'
_chemical_formula_weight 337.21
_chemical_melting_point 124.0(10)
_space_group_IT_number 19
_symmetry_cell_setting orthorhombic
_symmetry_space_group_name_Hall 'P 2ac 2ab'
_symmetry_space_group_name_H-M 'P 21 21 21'
_cell_angle_alpha 90.00
_cell_angle_beta 90.00
_cell_angle_gamma 90.00
_cell_formula_units_Z 4
_cell_length_a 5.0172(3)
_cell_length_b 11.8925(6)
_cell_length_c 24.7383(12)
_cell_measurement_temperature 90(2)
_cell_volume 1476.06(14)
_diffrn_ambient_temperature 90(1)
_exptl_crystal_density_diffrn 1.517
_cod_depositor_comments
;
The following automatic conversions were performed:
'_symmetry_cell_setting' value 'Orthorhombic' changed to 'orthorhombic'
according to '/home/saulius/struct/CIF-dictionaries/cif_core.dic'
dictionary named 'cif_core.dic' version 2.4.1 from 2010-06-29.

Automatic conversion script
Id: cif_fix_enum 1527 2010-12-29 10:47:43Z saulius 

The following automatic conversions were performed:

'_chemical_melting_point' value '123-125' was changed to '124.0(10)'
- the average value was taken and precision was estimated.

Automatic conversion script
Id: cif_fix_values 1646 2011-03-28 12:23:43Z adriana 
;
_cod_database_code 4020733

loop_
_symmetry_equiv_pos_as_xyz
'x, y, z'
'-x+1/2, -y, z+1/2'
'-x, y+1/2, -z+1/2'
'x+1/2, -y+1/2, -z'

loop_
_atom_site_label
_atom_site_type_symbol
_atom_site_fract_x
_atom_site_fract_y
_atom_site_fract_z
_atom_site_U_iso_or_equiv
_atom_site_adp_type
_atom_site_occupancy
_atom_site_symmetry_multiplicity
_atom_site_calc_flag
_atom_site_refinement_flags
_atom_site_disorder_assembly
_atom_site_disorder_group
Br1 Br 0.63114(5) 0.073261(17) 0.755492(7) 0.03063(7) Uani 1 1 d . . .
O1 O 0.6250(3) 0.29106(9) 0.51397(5) 0.0134(2) Uani 1 1 d . . .
H1A H 0.7825 0.2731 0.5064 0.020 Uiso 1 1 calc R . .
O2 O 0.1062(3) 0.54220(10) 0.62056(5) 0.0189(3) Uani 1 1 d . . .
H2B H 0.0704 0.6099 0.6270 0.028 Uiso 1 1 calc R . .
O3 O 0.5073(3) 0.72186(11) 0.36076(6) 0.0219(3) Uani 1 1 d . . .
C1 C 0.5237(4) 0.64068(15) 0.40049(7) 0.0152(3) Uani 1 1 d . . .
C2 C 0.3615(4) 0.54613(13) 0.40291(7) 0.0157(3) Uani 1 1 d . . .
H2A H 0.2298 0.5336 0.3760 0.019 Uiso 1 1 calc R . .
C3 C 0.3936(4) 0.47014(13) 0.44507(7) 0.0141(3) Uani 1 1 d . . .
H3A H 0.2811 0.4060 0.4470 0.017 Uiso 1 1 calc R . .
C4 C 0.5876(3) 0.48607(13) 0.48463(7) 0.0124(3) Uani 1 1 d . . .
C5 C 0.7516(4) 0.58095(15) 0.48087(7) 0.0164(3) Uani 1 1 d . . .
H5A H 0.8869 0.5928 0.5071 0.020 Uiso 1 1 calc R . .
C6 C 0.7190(4) 0.65750(15) 0.43941(8) 0.0184(3) Uani 1 1 d . . .
H6A H 0.8307 0.7219 0.4375 0.022 Uiso 1 1 calc R . .
C7 C 0.6178(4) 0.40600(12) 0.53177(6) 0.0118(3) Uani 1 1 d . . .
H7A H 0.7886 0.4234 0.5509 0.014 Uiso 1 1 calc R . .
C8 C 0.3879(3) 0.41402(12) 0.57265(6) 0.0119(3) Uani 1 1 d . . .
H8A H 0.2213 0.3894 0.5538 0.014 Uiso 1 1 calc R . .
C9 C 0.3475(4) 0.53566(13) 0.59078(7) 0.0152(3) Uani 1 1 d . . .
H9A H 0.4989 0.5599 0.6136 0.018 Uiso 1 1 calc R . .
H9B H 0.3385 0.5858 0.5589 0.018 Uiso 1 1 calc R . .
C10 C 0.4357(3) 0.33375(14) 0.61933(7) 0.0134(3) Uani 1 1 d . . .
C11 C 0.2846(4) 0.23645(15) 0.62486(7) 0.0176(3) Uani 1 1 d . . .
H11A H 0.1419 0.2230 0.6005 0.021 Uiso 1 1 calc R . .
C12 C 0.3374(4) 0.15845(15) 0.66528(7) 0.0221(4) Uani 1 1 d . . .
H12A H 0.2334 0.0921 0.6686 0.027 Uiso 1 1 calc R . .
C13 C 0.5455(4) 0.17973(15) 0.70068(8) 0.0204(4) Uani 1 1 d . . .
C14 C 0.6959(4) 0.27640(16) 0.69687(8) 0.0214(4) Uani 1 1 d . . .
H14A H 0.8358 0.2902 0.7219 0.026 Uiso 1 1 calc R . .
C15 C 0.6412(4) 0.35353(15) 0.65612(7) 0.0191(3) Uani 1 1 d . . .
H15A H 0.7444 0.4202 0.6533 0.023 Uiso 1 1 calc R . .
C16 C 0.3051(4) 0.70832(16) 0.32047(8) 0.0240(4) Uani 1 1 d . . .
H16A H 0.3133 0.7712 0.2949 0.036 Uiso 1 1 calc R . .
H16B H 0.1296 0.7069 0.3378 0.036 Uiso 1 1 calc R . .
H16C H 0.3340 0.6376 0.3010 0.036 Uiso 1 1 calc R . .

loop_
_atom_site_aniso_label
_atom_site_aniso_U_11
_atom_site_aniso_U_22
_atom_site_aniso_U_33
_atom_site_aniso_U_23
_atom_site_aniso_U_13
_atom_site_aniso_U_12
Br1 0.05264(14) 0.02286(9) 0.01638(8) 0.00667(7) 0.00509(9) 0.01494(9)
O1 0.0139(5) 0.0091(5) 0.0173(5) -0.0013(4) 0.0013(5) 0.0019(5)
O2 0.0187(6) 0.0129(5) 0.0253(6) -0.0055(4) 0.0069(6) 0.0011(5)
O3 0.0308(7) 0.0145(6) 0.0204(7) 0.0060(5) -0.0094(6) -0.0039(5)
C1 0.0184(8) 0.0117(7) 0.0154(8) 0.0020(6) -0.0003(6) 0.0003(6)
C2 0.0192(8) 0.0129(7) 0.0150(7) 0.0007(5) -0.0031(7) -0.0010(7)
C3 0.0151(7) 0.0117(6) 0.0154(7) -0.0002(5) -0.0002(7) -0.0019(6)
C4 0.0139(8) 0.0099(6) 0.0133(6) -0.0003(5) 0.0006(6) 0.0009(6)
C5 0.0172(8) 0.0141(7) 0.0180(7) -0.0002(7) -0.0045(6) -0.0023(7)
C6 0.0193(8) 0.0128(7) 0.0230(9) 0.0024(6) -0.0021(7) -0.0042(6)
C7 0.0127(7) 0.0091(6) 0.0136(6) 0.0000(5) -0.0007(6) 0.0000(6)
C8 0.0130(7) 0.0098(6) 0.0130(6) -0.0010(5) -0.0014(6) -0.0005(6)
C9 0.0179(8) 0.0115(6) 0.0163(7) -0.0015(5) 0.0013(7) 0.0006(6)
C10 0.0161(8) 0.0119(7) 0.0122(7) -0.0006(5) 0.0012(6) 0.0013(6)
C11 0.0213(8) 0.0160(8) 0.0155(8) 0.0008(6) -0.0004(6) -0.0025(7)
C12 0.0326(11) 0.0150(8) 0.0188(8) 0.0023(6) 0.0043(8) -0.0013(8)
C13 0.0297(10) 0.0180(8) 0.0134(8) 0.0030(6) 0.0031(7) 0.0075(7)
C14 0.0234(9) 0.0250(9) 0.0158(8) 0.0008(7) -0.0046(7) 0.0027(7)
C15 0.0214(8) 0.0179(7) 0.0179(7) 0.0017(6) -0.0020(8) -0.0027(8)
C16 0.0329(11) 0.0207(8) 0.0185(9) 0.0049(7) -0.0068(7) -0.0030(8)

loop_
_geom_bond_atom_site_label_1
_geom_bond_atom_site_label_2
_geom_bond_distance
_geom_bond_site_symmetry_2
_geom_bond_publ_flag
Br1 C13 1.9044(18) . ?
O1 C7 1.4366(18) . ?
O2 C9 1.419(2) . ?
O3 C1 1.380(2) . ?
O3 C16 1.431(2) . ?
C1 C6 1.388(3) . ?
C1 C2 1.390(2) . ?
C2 C3 1.389(2) . ?
C3 C4 1.393(2) . ?
C4 C5 1.400(2) . ?
C4 C7 1.513(2) . ?
C5 C6 1.381(2) . ?
C7 C8 1.537(2) . ?
C8 C10 1.517(2) . ?
C8 C9 1.528(2) . ?
C10 C11 1.390(2) . ?
C10 C15 1.395(2) . ?
C11 C12 1.389(2) . ?
C12 C13 1.386(3) . ?
C13 C14 1.378(3) . ?
C14 C15 1.390(2) . ?

loop_
_cod_related_entry_id
_cod_related_entry_database
_cod_related_entry_code
1 ChemSpider 9697683
